data_4112571
loop_
_publ_author_name
'Rashmishree Panda'
'Yugen Zhang'
'Craig C. McLauchlan'
'P. Venkateswara Rao'
'F. A. Tiago de Oliveira'
'E. M\"unck'
'R. H. Holm'

_publ_section_title
;
 Initial Structure Modification of Tetrahedral to Planar Nickel(II) in a
 Nickel-Iron-Sulfur Cluster Related to the C-Cluster of Carbon Monoxide
 Dehydrogenase
;
_journal_name_full 'Journal of the American Chemical Society'
_journal_page_first 6448
_journal_page_last 6459
_journal_paper_doi 10.1021/ja030627s
_journal_volume 126
_journal_year 2004
_chemical_formula_moiety (et4n)2[(LS3)NiFe3S4(dmpe)].0.25MeCN
_chemical_formula_sum 'C147 H203.5 Fe6 N4.5 Ni2 P4 S26'
_chemical_formula_weight 3443.94
_chemical_name_systematic
; 
 ? 
;
_space_group_IT_number 2
_symmetry_cell_setting triclinic
_symmetry_space_group_name_Hall '-P 1'
_symmetry_space_group_name_H-M 'P -1'
_atom_sites_solution_hydrogens geom
_atom_sites_solution_primary direct
_atom_sites_solution_secondary difmap
_audit_creation_method SHELXL-97
_cell_angle_alpha 70.974(4)
_cell_angle_beta 83.543(5)
_cell_angle_gamma 79.737(5)
_cell_formula_units_Z 2
_cell_length_a 18.219(4)
_cell_length_b 18.485(4)
_cell_length_c 27.031(5)
_cell_measurement_temperature 193(2)
_cell_volume 8454(3)
_computing_cell_refinement 'Bruker Smart'
_computing_data_collection 'Bruker Smart'
_computing_data_reduction 'Bruker SHELXTL'
_computing_molecular_graphics 'Bruker SHELXTL'
_computing_publication_material 'Bruker SHELXTL'
_computing_structure_refinement 'SHELXL-97 (Sheldrick, 1997)'
_computing_structure_solution 'SHELXS-97 (Sheldrick, 1990)'
_diffrn_ambient_temperature 193(2)
_diffrn_measured_fraction_theta_full 0.996
_diffrn_measured_fraction_theta_max 0.996
_diffrn_measurement_device_type 'CCD area detector'
_diffrn_measurement_method 'phi and omega scan'
_diffrn_radiation_monochromator graphite
_diffrn_radiation_source 'fine-focus sealed tube'
_diffrn_radiation_type MoK\a
_diffrn_radiation_wavelength 0.71073
_diffrn_reflns_av_R_equivalents 0.0732
_diffrn_reflns_av_sigmaI/netI 0.1533
_diffrn_reflns_limit_h_max 12
_diffrn_reflns_limit_h_min -20
_diffrn_reflns_limit_k_max 16
_diffrn_reflns_limit_k_min -20
_diffrn_reflns_limit_l_max 28
_diffrn_reflns_limit_l_min -29
_diffrn_reflns_number 39798
_diffrn_reflns_theta_full 23.00
_diffrn_reflns_theta_max 23.00
_diffrn_reflns_theta_min 1.43
_diffrn_standards_decay_% none
_exptl_absorpt_coefficient_mu 1.122
_exptl_absorpt_correction_T_max 0.89
_exptl_absorpt_correction_T_min 0.67
_exptl_absorpt_correction_type SADABS
_exptl_crystal_colour 'dark brown'
_exptl_crystal_density_diffrn 1.346
_exptl_crystal_description plate
_exptl_crystal_F_000 3591
_exptl_crystal_size_max 0.4
_exptl_crystal_size_mid 0.3
_exptl_crystal_size_min 0.1
_refine_diff_density_max 0.933
_refine_diff_density_min -0.513
_refine_diff_density_rms 0.096
_refine_ls_extinction_method none
_refine_ls_goodness_of_fit_ref 0.965
_refine_ls_hydrogen_treatment mixed
_refine_ls_matrix_type full
_refine_ls_number_parameters 1754
_refine_ls_number_reflns 23408
_refine_ls_number_restraints 0
_refine_ls_restrained_S_all 0.965
_refine_ls_R_factor_all 0.1533
_refine_ls_R_factor_gt 0.0637
_refine_ls_shift/su_max 0.001
_refine_ls_shift/su_mean 0.000
_refine_ls_structure_factor_coef Fsqd
_refine_ls_weighting_details 'calc w=1/[\s^2^(Fo^2^)+(0.0691P)^2^+0.0000P] where P=(Fo^2^+2Fc^2^)/3'
_refine_ls_weighting_scheme calc
_refine_ls_wR_factor_gt 0.1272
_refine_ls_wR_factor_ref 0.1651
_reflns_number_gt 11763
_reflns_number_total 23408
_reflns_threshold_expression >2sigma(I)
_cod_data_source_file ja030627s_2.cif
_cod_data_source_block (et4n)2[3b].0.25MeCN
_cod_database_code 4112571

loop_
_symmetry_equiv_pos_as_xyz
'x, y, z'
'-x, -y, -z'

loop_
_atom_site_label
_atom_site_type_symbol
_atom_site_fract_x
_atom_site_fract_y
_atom_site_fract_z
_atom_site_U_iso_or_equiv
_atom_site_adp_type
_atom_site_occupancy
_atom_site_symmetry_multiplicity
_atom_site_calc_flag
_atom_site_refinement_flags
Ni1 Ni 0.43931(6) 1.09370(6) 0.56041(4) 0.0364(3) Uani 1 1 d .
Ni2 Ni 0.95340(6) 0.16794(6) 0.47804(4) 0.0357(3) Uani 1 1 d .
Fe1 Fe 0.35611(7) 1.08874(7) 0.66501(5) 0.0388(3) Uani 1 1 d .
Fe2 Fe 0.50645(7) 1.08859(7) 0.66016(5) 0.0408(3) Uani 1 1 d .
Fe3 Fe 0.45642(6) 0.96205(7) 0.65701(5) 0.0356(3) Uani 1 1 d .
Fe4 Fe 0.90054(6) 0.31765(7) 0.39804(5) 0.0381(3) Uani 1 1 d .
Fe5 Fe 1.04997(7) 0.29449(7) 0.40376(5) 0.0389(3) Uani 1 1 d .
Fe6 Fe 0.98644(6) 0.20034(7) 0.36504(4) 0.0359(3) Uani 1 1 d .
P1 P 0.35286(13) 1.14839(15) 0.50618(9) 0.0446(7) Uani 1 1 d .
P2 P 0.51334(13) 1.16081(14) 0.50356(9) 0.0444(7) Uani 1 1 d .
P3 P 0.85519(13) 0.15027(16) 0.53075(9) 0.0487(7) Uani 1 1 d .
P4 P 1.01842(13) 0.11385(14) 0.54482(9) 0.0389(6) Uani 1 1 d .
S1 S 0.35404(11) 1.01772(13) 0.60864(8) 0.0364(6) Uani 1 1 d .
S2 S 0.54628(11) 1.02072(13) 0.59951(9) 0.0396(6) Uani 1 1 d .
S3 S 0.41978(12) 1.18606(13) 0.61745(9) 0.0418(6) Uani 1 1 d .
S4 S 0.43829(12) 1.01032(13) 0.72696(8) 0.0383(6) Uani 1 1 d .
S5 S 0.47602(12) 0.82809(13) 0.67513(8) 0.0407(6) Uani 1 1 d .
S6 S 0.61766(13) 1.11752(16) 0.67668(10) 0.0549(7) Uani 1 1 d .
S7 S 0.23722(12) 1.13806(14) 0.69027(9) 0.0479(7) Uani 1 1 d .
S8 S 0.37889(12) 0.78303(14) 0.88613(9) 0.0423(6) Uani 1 1 d .
S9 S 0.55813(13) 0.79885(15) 0.87183(9) 0.0487(7) Uani 1 1 d .
S10 S 0.60714(13) 0.95186(16) 0.87146(10) 0.0555(7) Uani 1 1 d .
S11 S 0.48190(16) 1.09832(17) 0.87401(11) 0.0659(8) Uani 1 1 d .
S12 S 0.31501(14) 1.08496(15) 0.88462(11) 0.0588(7) Uani 1 1 d .
S13 S 0.26296(12) 0.92185(14) 0.88963(9) 0.0480(7) Uani 1 1 d .
S14 S 0.87475(11) 0.19385(13) 0.41365(8) 0.0370(6) Uani 1 1 d .
S15 S 1.06701(11) 0.15918(13) 0.43053(8) 0.0367(6) Uani 1 1 d .
S16 S 0.96284(12) 0.31968(14) 0.46556(9) 0.0440(6) Uani 1 1 d .
S17 S 0.98742(12) 0.33023(13) 0.32711(8) 0.0391(6) Uani 1 1 d .
S18 S 0.79296(13) 0.40649(15) 0.39507(9) 0.0512(7) Uani 1 1 d .
S19 S 1.00863(12) 0.11220(13) 0.31809(8) 0.0400(6) Uani 1 1 d .
S20 S 1.16288(13) 0.33913(15) 0.39639(10) 0.0548(7) Uani 1 1 d .
S21 S 0.80210(14) 0.4911(2) 0.17755(11) 0.0863(11) Uani 1 1 d .
S22 S 0.87784(16) 0.60564(18) 0.21523(11) 0.0777(10) Uani 1 1 d .
S23 S 1.04974(16) 0.57974(15) 0.22560(10) 0.0619(8) Uani 1 1 d .
S24 S 1.15448(13) 0.44604(16) 0.18256(11) 0.0578(7) Uani 1 1 d .
S25 S 1.07825(15) 0.34507(16) 0.13885(9) 0.0572(7) Uani 1 1 d .
S26 S 0.90382(16) 0.35889(17) 0.14085(11) 0.0704(9) Uani 1 1 d .
N1 N 0.7376(4) 0.8477(5) 0.7213(3) 0.050(2) Uani 1 1 d .
N2 N 0.3725(5) 0.3183(5) 0.7223(4) 0.069(3) Uani 1 1 d .
N3 N 0.0069(4) 0.6082(4) 0.3984(3) 0.050(2) Uani 1 1 d .
N4 N 0.7662(3) 0.1752(4) 0.2685(2) 0.0330(17) Uani 1 1 d .
C1 C 0.2826(5) 1.2168(5) 0.5282(3) 0.054(3) Uani 1 1 d .
H9A H 0.2492 1.2441 0.5008 0.081 Uiso 1 1 calc R
H9B H 0.3069 1.2531 0.5365 0.081 Uiso 1 1 calc R
H9C H 0.2550 1.1892 0.5588 0.081 Uiso 1 1 calc R
C2 C 0.2989(5) 1.0922(6) 0.4849(4) 0.063(3) Uani 1 1 d .
H10D H 0.2760 1.0577 0.5150 0.094 Uiso 1 1 calc R
H10E H 0.3311 1.0628 0.4654 0.094 Uiso 1 1 calc R
H10F H 0.2608 1.1264 0.4631 0.094 Uiso 1 1 calc R
C3 C 0.3931(5) 1.2065(6) 0.4446(4) 0.064(3) Uani 1 1 d .
H12A H 0.4109 1.1748 0.4221 0.077 Uiso 1 1 calc R
H12B H 0.3555 1.2483 0.4268 0.077 Uiso 1 1 calc R
C4 C 0.4572(6) 1.2391(6) 0.4563(4) 0.073(4) Uani 1 1 d .
H11D H 0.4382 1.2810 0.4707 0.088 Uiso 1 1 calc R
H11E H 0.4873 1.2593 0.4244 0.088 Uiso 1 1 calc R
C5 C 0.5759(5) 1.2091(6) 0.5249(4) 0.061(3) Uani 1 1 d .
H7A H 0.6101 1.1712 0.5483 0.092 Uiso 1 1 calc R
H7B H 0.5475 1.2431 0.5427 0.092 Uiso 1 1 calc R
H7C H 0.6035 1.2386 0.4949 0.092 Uiso 1 1 calc R
C6 C 0.5724(5) 1.1096(6) 0.4638(3) 0.062(3) Uani 1 1 d .
H8A H 0.5940 1.1460 0.4342 0.093 Uiso 1 1 calc R
H8B H 0.5431 1.0810 0.4517 0.093 Uiso 1 1 calc R
H8C H 0.6114 1.0746 0.4842 0.093 Uiso 1 1 calc R
C7 C 0.5037(4) 0.7724(5) 0.7382(3) 0.030(2) Uani 1 1 d .
C8 C 0.5250(4) 0.6916(5) 0.7489(3) 0.039(2) Uani 1 1 d .
C9 C 0.5230(5) 0.6544(5) 0.7075(4) 0.060(3) Uani 1 1 d .
H24A H 0.5353 0.5993 0.7222 0.090 Uiso 1 1 calc R
H24B H 0.5586 0.6732 0.6792 0.090 Uiso 1 1 calc R
H24C H 0.4738 0.6670 0.6946 0.090 Uiso 1 1 calc R
C10 C 0.5504(4) 0.6486(5) 0.7975(4) 0.044(2) Uani 1 1 d .
H23 H 0.5642 0.5956 0.8042 0.053 Uiso 1 1 calc R
C11 C 0.5567(4) 0.6788(5) 0.8369(3) 0.040(2) Uani 1 1 d .
C12 C 0.5352(4) 0.7590(5) 0.8251(3) 0.039(2) Uani 1 1 d .
C13 C 0.5083(4) 0.8032(5) 0.7773(3) 0.035(2) Uani 1 1 d .
H21 H 0.4928 0.8559 0.7713 0.042 Uiso 1 1 calc R
C14 C 0.5916(5) 0.6280(5) 0.8868(4) 0.059(3) Uani 1 1 d .
H26A H 0.5997 0.5750 0.8872 0.088 Uiso 1 1 calc R
H26B H 0.5588 0.6331 0.9163 0.088 Uiso 1 1 calc R
H26C H 0.6385 0.6434 0.8888 0.088 Uiso 1 1 calc R
C15 C 0.6102(5) 1.1380(5) 0.7361(4) 0.048(3) Uani 1 1 d .
C16 C 0.6596(6) 1.1831(7) 0.7447(5) 0.074(3) Uani 1 1 d .
C17 C 0.7203(7) 1.2122(8) 0.7028(5) 0.120(6) Uani 1 1 d .
H46A H 0.7496 1.2406 0.7150 0.181 Uiso 1 1 calc R
H46B H 0.6975 1.2455 0.6713 0.181 Uiso 1 1 calc R
H46C H 0.7520 1.1689 0.6956 0.181 Uiso 1 1 calc R
C18 C 0.6526(6) 1.1978(6) 0.7921(5) 0.075(3) Uani 1 1 d .
H18 H 0.6859 1.2269 0.7974 0.090 Uiso 1 1 calc R
C19 C 0.5998(6) 1.1725(6) 0.8323(4) 0.061(3) Uani 1 1 d .
C20 C 0.5936(6) 1.1973(7) 0.8807(4) 0.079(4) Uani 1 1 d .
H48A H 0.6394 1.2140 0.8837 0.118 Uiso 1 1 calc R
H48B H 0.5844 1.1545 0.9111 0.118 Uiso 1 1 calc R
H48C H 0.5531 1.2392 0.8781 0.118 Uiso 1 1 calc R
C21 C 0.5530(5) 1.1263(5) 0.8247(4) 0.048(3) Uani 1 1 d .
C22 C 0.5577(5) 1.1114(5) 0.7764(4) 0.044(2) Uani 1 1 d .
H22 H 0.5241 1.0823 0.7713 0.052 Uiso 1 1 calc R
C23 C 0.1991(5) 1.0860(5) 0.7520(3) 0.038(2) Uani 1 1 d .
C24 C 0.1217(5) 1.0979(5) 0.7629(3) 0.041(2) Uani 1 1 d .
C25 C 0.0713(5) 1.1541(5) 0.7220(3) 0.054(3) Uani 1 1 d .
H64A H 0.0200 1.1518 0.7346 0.080 Uiso 1 1 calc R
H64B H 0.0798 1.1405 0.6902 0.080 Uiso 1 1 calc R
H64C H 0.0819 1.2056 0.7152 0.080 Uiso 1 1 calc R
C26 C 0.0922(5) 1.0598(5) 0.8115(4) 0.047(3) Uani 1 1 d .
H62 H 0.0408 1.0692 0.8182 0.056 Uiso 1 1 calc R
C27 C 0.1351(4) 1.0080(5) 0.8514(3) 0.038(2) Uani 1 1 d .
C28 C 0.2117(5) 0.9957(5) 0.8400(3) 0.037(2) Uani 1 1 d .
C29 C 0.2430(4) 1.0329(5) 0.7916(3) 0.038(2) Uani 1 1 d .
H57 H 0.2944 1.0227 0.7849 0.046 Uiso 1 1 calc R
C30 C 0.4109(5) 0.8714(5) 0.8780(3) 0.035(2) Uani 1 1 d .
C31 C 0.4883(5) 0.8785(5) 0.8714(3) 0.036(2) Uani 1 1 d .
C32 C 0.5107(5) 0.9473(6) 0.8704(3) 0.043(2) Uani 1 1 d .
C33 C 0.4569(5) 1.0118(5) 0.8715(3) 0.045(2) Uani 1 1 d .
C34 C 0.3809(5) 1.0060(5) 0.8765(3) 0.042(2) Uani 1 1 d .
C35 C 0.3580(4) 0.9366(5) 0.8772(3) 0.038(2) Uani 1 1 d .
C36 C 0.4156(5) 0.7203(6) 0.9455(3) 0.043(2) Uani 1 1 d .
C37 C 0.4100(5) 0.6432(6) 0.9572(4) 0.060(3) Uani 1 1 d .
H30 H 0.3877 0.6271 0.9341 0.072 Uiso 1 1 calc R
C38 C 0.4368(6) 0.5899(6) 1.0022(4) 0.070(3) Uani 1 1 d .
H29 H 0.4327 0.5381 1.0086 0.084 Uiso 1 1 calc R
C39 C 0.4694(6) 0.6098(6) 1.0379(4) 0.068(3) Uani 1 1 d .
C40 C 0.5029(8) 0.5531(7) 1.0870(4) 0.116(5) Uani 1 1 d .
H33A H 0.4982 0.5014 1.0886 0.174 Uiso 1 1 calc R
H33B H 0.4771 0.5644 1.1172 0.174 Uiso 1 1 calc R
H33C H 0.5548 0.5573 1.0863 0.174 Uiso 1 1 calc R
C41 C 0.4745(6) 0.6869(7) 1.0264(4) 0.077(4) Uani 1 1 d .
H34 H 0.4968 0.7028 1.0496 0.093 Uiso 1 1 calc R
C42 C 0.4473(6) 0.7416(6) 0.9812(4) 0.060(3) Uani 1 1 d .
H32 H 0.4507 0.7935 0.9749 0.072 Uiso 1 1 calc R
C43 C 0.6325(5) 0.8808(6) 0.9320(3) 0.045(2) Uani 1 1 d .
C44 C 0.7039(5) 0.8436(7) 0.9348(4) 0.066(3) Uani 1 1 d .
H40 H 0.7369 0.8526 0.9053 0.079 Uiso 1 1 calc R
C45 C 0.7266(6) 0.7916(7) 0.9826(4) 0.083(4) Uani 1 1 d .
H39 H 0.7757 0.7665 0.9842 0.099 Uiso 1 1 calc R
C46 C 0.6817(6) 0.7751(7) 1.0269(4) 0.066(3) Uani 1 1 d .
C47 C 0.6107(6) 0.8150(6) 1.0232(4) 0.060(3) Uani 1 1 d .
H36 H 0.5782 0.8063 1.0529 0.072 Uiso 1 1 calc R
C48 C 0.5853(5) 0.8682(6) 0.9767(4) 0.056(3) Uani 1 1 d .
H35 H 0.5370 0.8952 0.9756 0.067 Uiso 1 1 calc R
C49 C 0.7086(7) 0.7188(7) 1.0787(4) 0.099(4) Uani 1 1 d .
H13I H 0.7334 0.6712 1.0735 0.149 Uiso 1 1 calc R
H13J H 0.6667 0.7085 1.1035 0.149 Uiso 1 1 calc R
H13K H 0.7428 0.7409 1.0920 0.149 Uiso 1 1 calc R
C50 C 0.2792(5) 1.0466(6) 0.9496(4) 0.060(3) Uani 1 1 d .
C51 C 0.2035(6) 1.0679(8) 0.9617(6) 0.094(4) Uani 1 1 d .
H135 H 0.1718 1.0998 0.9360 0.113 Uiso 1 1 calc R
C52 C 0.1772(8) 1.0391(11) 1.0147(7) 0.122(6) Uani 1 1 d .
H51 H 0.1267 1.0531 1.0225 0.146 Uiso 1 1 calc R
C53 C 0.2182(10) 0.9934(10) 1.0545(7) 0.108(5) Uani 1 1 d .
C54 C 0.2920(8) 0.9758(8) 1.0402(5) 0.099(4) Uani 1 1 d .
H55 H 0.3237 0.9447 1.0661 0.119 Uiso 1 1 calc R
C55 C 0.3223(6) 1.0019(7) 0.9892(5) 0.077(4) Uani 1 1 d .
H50 H 0.3731 0.9883 0.9821 0.092 Uiso 1 1 calc R
C56 C 0.1856(10) 0.9676(11) 1.1107(6) 0.198(10) Uani 1 1 d .
H52A H 0.1361 0.9953 1.1128 0.297 Uiso 1 1 calc R
H52B H 0.2166 0.9782 1.1333 0.297 Uiso 1 1 calc R
H52C H 0.1836 0.9131 1.1216 0.297 Uiso 1 1 calc R
C57 C 0.8021(5) 0.2389(6) 0.5380(4) 0.071(3) Uani 1 1 d .
H84A H 0.7606 0.2270 0.5629 0.107 Uiso 1 1 calc R
H84B H 0.7838 0.2713 0.5047 0.107 Uiso 1 1 calc R
H84C H 0.8335 0.2654 0.5500 0.107 Uiso 1 1 calc R
C58 C 0.7837(5) 0.0998(7) 0.5200(4) 0.072(3) Uani 1 1 d .
H83A H 0.7497 0.0884 0.5503 0.108 Uiso 1 1 calc R
H83B H 0.8072 0.0524 0.5138 0.108 Uiso 1 1 calc R
H83C H 0.7568 0.1321 0.4900 0.108 Uiso 1 1 calc R
C59 C 0.8832(5) 0.0934(6) 0.5963(3) 0.059(3) Uani 1 1 d .
H82A H 0.8461 0.1057 0.6222 0.071 Uiso 1 1 calc R
H82B H 0.8872 0.0387 0.6007 0.071 Uiso 1 1 calc R
C60 C 0.9571(5) 0.1119(6) 0.6037(3) 0.052(3) Uani 1 1 d .
H81A H 0.9794 0.0730 0.6341 0.062 Uiso 1 1 calc R
H81B H 0.9504 0.1618 0.6096 0.062 Uiso 1 1 calc R
C61 C 1.0537(5) 0.0144(5) 0.5535(3) 0.053(3) Uani 1 1 d .
H79A H 1.0908 0.0104 0.5259 0.079 Uiso 1 1 calc R
H79B H 1.0136 -0.0123 0.5525 0.079 Uiso 1 1 calc R
H79C H 1.0759 -0.0084 0.5867 0.079 Uiso 1 1 calc R
C62 C 1.0974(5) 0.1562(6) 0.5516(3) 0.056(3) Uani 1 1 d .
H80A H 1.1147 0.1321 0.5863 0.084 Uiso 1 1 calc R
H80B H 1.0825 0.2107 0.5458 0.084 Uiso 1 1 calc R
H80C H 1.1368 0.1483 0.5263 0.084 Uiso 1 1 calc R
C63 C 0.7519(5) 0.4225(5) 0.3363(3) 0.041(2) Uani 1 1 d .
C148 C 0.0973(5) 0.9645(6) 0.9020(3) 0.057(3) Uani 1 1 d .
H63A H 0.1055 0.9103 0.9056 0.085 Uiso 1 1 calc R
H63B H 0.0446 0.9831 0.9018 0.085 Uiso 1 1 calc R
H63C H 0.1175 0.9723 0.9308 0.085 Uiso 1 1 calc R
C64 C 0.6756(5) 0.4205(5) 0.3366(4) 0.047(3) Uani 1 1 d .
C65 C 0.6430(5) 0.4409(5) 0.2886(4) 0.051(3) Uani 1 1 d .
H113 H 0.5924 0.4384 0.2892 0.061 Uiso 1 1 calc R
C66 C 0.6809(5) 0.4645(5) 0.2400(4) 0.045(2) Uani 1 1 d .
C67 C 0.7577(5) 0.4649(5) 0.2410(3) 0.045(2) Uani 1 1 d .
C68 C 0.7903(5) 0.4440(5) 0.2878(3) 0.043(2) Uani 1 1 d .
H115 H 0.8414 0.4441 0.2870 0.052 Uiso 1 1 calc R
C69 C 0.6269(5) 0.3963(6) 0.3878(4) 0.074(3) Uani 1 1 d .
H11F H 0.6480 0.3460 0.4093 0.111 Uiso 1 1 calc R
H11G H 0.5773 0.3947 0.3798 0.111 Uiso 1 1 calc R
H11H H 0.6249 0.4331 0.4062 0.111 Uiso 1 1 calc R
C70 C 0.6418(5) 0.4879(5) 0.1901(4) 0.055(3) Uani 1 1 d .
H11A H 0.5913 0.4774 0.1979 0.083 Uiso 1 1 calc R
H11B H 0.6674 0.4590 0.1679 0.083 Uiso 1 1 calc R
H11C H 0.6416 0.5422 0.1726 0.083 Uiso 1 1 calc R
C71 C 1.1710(5) 0.4258(5) 0.3443(4) 0.045(2) Uani 1 1 d .
C72 C 1.2338(5) 0.4621(6) 0.3410(4) 0.051(3) Uani 1 1 d .
C73 C 1.2369(6) 0.5318(7) 0.3016(5) 0.067(3) Uani 1 1 d .
H128 H 1.2772 0.5572 0.3001 0.081 Uiso 1 1 calc R
C74 C 1.1842(6) 0.5668(6) 0.2641(4) 0.062(3) Uani 1 1 d .
C75 C 1.1241(5) 0.5304(5) 0.2677(3) 0.048(3) Uani 1 1 d .
C76 C 1.1171(5) 0.4601(5) 0.3072(4) 0.047(2) Uani 1 1 d .
H126 H 1.0759 0.4359 0.3088 0.057 Uiso 1 1 calc R
C77 C 1.2934(5) 0.4299(6) 0.3791(4) 0.073(3) Uani 1 1 d .
H13A H 1.3216 0.3838 0.3735 0.109 Uiso 1 1 calc R
H13B H 1.2710 0.4176 0.4141 0.109 Uiso 1 1 calc R
H13C H 1.3260 0.4674 0.3741 0.109 Uiso 1 1 calc R
C78 C 1.1917(7) 0.6451(6) 0.2223(4) 0.089(4) Uani 1 1 d .
H13F H 1.1780 0.6444 0.1892 0.133 Uiso 1 1 calc R
H13G H 1.2425 0.6544 0.2191 0.133 Uiso 1 1 calc R
H13H H 1.1594 0.6856 0.2325 0.133 Uiso 1 1 calc R
C79 C 1.0292(4) 0.1489(5) 0.2503(3) 0.035(2) Uani 1 1 d .
C80 C 1.0421(4) 0.0969(5) 0.2204(4) 0.042(2) Uani 1 1 d .
C81 C 1.0567(4) 0.1257(5) 0.1667(3) 0.041(2) Uani 1 1 d .
H98 H 1.0638 0.0915 0.1473 0.049 Uiso 1 1 calc R
C82 C 1.0613(5) 0.2026(6) 0.1407(3) 0.046(2) Uani 1 1 d .
C83 C 1.0530(4) 0.2523(5) 0.1705(3) 0.038(2) Uani 1 1 d .
C84 C 1.0365(4) 0.2257(5) 0.2243(3) 0.036(2) Uani 1 1 d .
H97 H 1.0303 0.2604 0.2434 0.044 Uiso 1 1 calc R
C85 C 1.0403(5) 0.0111(5) 0.2464(3) 0.052(3) Uani 1 1 d .
H10A H 1.0543 -0.0155 0.2209 0.079 Uiso 1 1 calc R
H10B H 0.9907 0.0032 0.2610 0.079 Uiso 1 1 calc R
H10C H 1.0747 -0.0087 0.2738 0.079 Uiso 1 1 calc R
C86 C 1.0750(6) 0.2309(6) 0.0819(4) 0.074(3) Uani 1 1 d .
H99A H 1.0346 0.2702 0.0667 0.111 Uiso 1 1 calc R
H99B H 1.0783 0.1885 0.0682 0.111 Uiso 1 1 calc R
H99C H 1.1210 0.2520 0.0732 0.111 Uiso 1 1 calc R
C87 C 0.9437(5) 0.4158(6) 0.1693(3) 0.046(3) Uani 1 1 d .
C88 C 0.9000(5) 0.4721(6) 0.1867(3) 0.050(3) Uani 1 1 d .
C89 C 0.9325(5) 0.5239(6) 0.2028(3) 0.053(3) Uani 1 1 d .
C90 C 1.0122(5) 0.5112(5) 0.2068(3) 0.046(2) Uani 1 1 d .
C91 C 1.0564(5) 0.4554(5) 0.1880(3) 0.038(2) Uani 1 1 d .
C92 C 1.0221(5) 0.4062(5) 0.1698(3) 0.041(2) Uani 1 1 d .
C93 C 0.8630(5) 0.4299(6) 0.0859(3) 0.058(3) Uani 1 1 d .
C94 C 0.7954(6) 0.4249(8) 0.0722(4) 0.090(4) Uani 1 1 d .
H107 H 0.7707 0.3843 0.0925 0.108 Uiso 1 1 calc R
C95 C 0.7623(6) 0.4777(8) 0.0295(4) 0.088(4) Uani 1 1 d .
H105 H 0.7170 0.4707 0.0204 0.105 Uiso 1 1 calc R
C96 C 0.7947(6) 0.5416(7) -0.0005(4) 0.071(4) Uani 1 1 d .
C97 C 0.8638(5) 0.5460(6) 0.0134(4) 0.059(3) Uani 1 1 d .
H103 H 0.8882 0.5870 -0.0066 0.071 Uiso 1 1 calc R
C98 C 0.8981(5) 0.4924(6) 0.0556(4) 0.060(3) Uani 1 1 d .
H101 H 0.9446 0.4977 0.0640 0.072 Uiso 1 1 calc R
C99 C 0.7575(6) 0.6013(8) -0.0463(4) 0.093(4) Uani 1 1 d .
H10G H 0.7833 0.6455 -0.0579 0.139 Uiso 1 1 calc R
H10H H 0.7065 0.6169 -0.0361 0.139 Uiso 1 1 calc R
H10I H 0.7589 0.5798 -0.0744 0.139 Uiso 1 1 calc R
C100 C 0.9123(6) 0.6789(7) 0.1608(5) 0.072(4) Uani 1 1 d .
C101 C 0.9316(7) 0.7403(8) 0.1673(5) 0.084(4) Uani 1 1 d .
H120 H 0.9243 0.7458 0.2006 0.100 Uiso 1 1 calc R
C102 C 0.9617(8) 0.7967(8) 0.1279(6) 0.107(5) Uani 1 1 d .
H119 H 0.9739 0.8394 0.1343 0.128 Uiso 1 1 calc R
C103 C 0.9736(7) 0.7891(7) 0.0788(6) 0.088(4) Uani 1 1 d .
C104 C 0.9506(7) 0.7277(9) 0.0699(5) 0.098(5) Uani 1 1 d .
H118 H 0.9561 0.7231 0.0364 0.117 Uiso 1 1 calc R
C105 C 0.9191(6) 0.6728(7) 0.1110(5) 0.079(4) Uani 1 1 d .
H121 H 0.9025 0.6318 0.1050 0.095 Uiso 1 1 calc R
C106 C 1.0123(8) 0.8468(8) 0.0325(6) 0.134(6) Uani 1 1 d .
H12C H 1.0226 0.8267 0.0035 0.201 Uiso 1 1 calc R
H12D H 1.0582 0.8539 0.0433 0.201 Uiso 1 1 calc R
H12E H 0.9800 0.8956 0.0221 0.201 Uiso 1 1 calc R
C107 C 1.1712(6) 0.5296(7) 0.1295(5) 0.075(4) Uani 1 1 d .
C108 C 1.2400(8) 0.5517(9) 0.1260(7) 0.123(6) Uani 1 1 d .
H142 H 1.2744 0.5243 0.1510 0.148 Uiso 1 1 calc R
C109 C 1.2578(11) 0.6143(13) 0.0857(12) 0.209(15) Uani 1 1 d .
H143 H 1.3056 0.6275 0.0817 0.251 Uiso 1 1 calc R
C110 C 1.2070(14) 0.6565(11) 0.0520(11) 0.226(17) Uani 1 1 d .
C111 C 1.1369(10) 0.6347(10) 0.0528(8) 0.222(13) Uani 1 1 d .
H145 H 1.1031 0.6618 0.0273 0.266 Uiso 1 1 calc R
C112 C 1.1204(8) 0.5689(8) 0.0946(6) 0.131(7) Uani 1 1 d .
H125 H 1.0740 0.5530 0.0978 0.157 Uiso 1 1 calc R
C113 C 1.2230(13) 0.7311(10) 0.0026(11) 0.41(3) Uani 1 1 d .
H15G H 1.1925 0.7360 -0.0254 0.615 Uiso 1 1 calc R
H15H H 1.2748 0.7248 -0.0091 0.615 Uiso 1 1 calc R
H15I H 1.2112 0.7769 0.0131 0.615 Uiso 1 1 calc R
C114 C 0.6745(6) 0.8186(8) 0.7046(4) 0.090(4) Uani 1 1 d .
H18A H 0.6508 0.8591 0.6756 0.109 Uiso 1 1 calc R
H18B H 0.6372 0.8067 0.7335 0.109 Uiso 1 1 calc R
C115 C 0.7024(8) 0.7462(8) 0.6880(6) 0.130(6) Uani 1 1 d .
H15D H 0.7398 0.7576 0.6597 0.195 Uiso 1 1 calc R
H15E H 0.6614 0.7306 0.6766 0.195 Uiso 1 1 calc R
H15F H 0.7236 0.7051 0.7171 0.195 Uiso 1 1 calc R
C116 C 0.7815(6) 0.7856(7) 0.7609(5) 0.094(4) Uani 1 1 d .
H16A H 0.8227 0.8061 0.7688 0.113 Uiso 1 1 calc R
H16B H 0.8027 0.7447 0.7461 0.113 Uiso 1 1 calc R
C117 C 0.7363(6) 0.7502(8) 0.8128(5) 0.108(5) Uani 1 1 d .
H17A H 0.7122 0.7907 0.8267 0.162 Uiso 1 1 calc R
H17B H 0.7695 0.7140 0.8378 0.162 Uiso 1 1 calc R
H17C H 0.6993 0.7241 0.8062 0.162 Uiso 1 1 calc R
C118 C 0.7011(6) 0.9126(7) 0.7399(4) 0.076(3) Uani 1 1 d .
H13D H 0.6666 0.8933 0.7695 0.091 Uiso 1 1 calc R
H13E H 0.6721 0.9502 0.7122 0.091 Uiso 1 1 calc R
C119 C 0.7563(6) 0.9537(7) 0.7568(5) 0.088(4) Uani 1 1 d .
H15A H 0.7778 0.9202 0.7887 0.132 Uiso 1 1 calc R
H15B H 0.7301 1.0006 0.7623 0.132 Uiso 1 1 calc R
H15C H 0.7953 0.9659 0.7297 0.132 Uiso 1 1 calc R
C120 C 0.7913(6) 0.8740(7) 0.6753(4) 0.086(4) Uani 1 1 d .
H14A H 0.8105 0.8310 0.6620 0.104 Uiso 1 1 calc R
H14B H 0.8332 0.8889 0.6869 0.104 Uiso 1 1 calc R
C121 C 0.7557(6) 0.9430(7) 0.6303(4) 0.087(4) Uani 1 1 d .
H14H H 0.7116 0.9304 0.6207 0.130 Uiso 1 1 calc R
H14I H 0.7909 0.9536 0.6005 0.130 Uiso 1 1 calc R
H14J H 0.7427 0.9879 0.6417 0.130 Uiso 1 1 calc R
C122 C 0.4476(7) 0.3023(7) 0.6940(5) 0.089(4) Uani 1 1 d .
H14F H 0.4794 0.2626 0.7189 0.107 Uiso 1 1 calc R
H14G H 0.4397 0.2809 0.6670 0.107 Uiso 1 1 calc R
C123 C 0.4894(7) 0.3697(9) 0.6688(6) 0.125(5) Uani 1 1 d .
H14K H 0.4606 0.4080 0.6420 0.188 Uiso 1 1 calc R
H14L H 0.5366 0.3522 0.6535 0.188 Uiso 1 1 calc R
H14M H 0.4977 0.3919 0.6948 0.188 Uiso 1 1 calc R
C124 C 0.3192(6) 0.3788(6) 0.6852(5) 0.084(4) Uani 1 1 d .
H2A H 0.3418 0.4255 0.6705 0.101 Uiso 1 1 calc R
H2B H 0.2738 0.3911 0.7052 0.101 Uiso 1 1 calc R
C125 C 0.2977(6) 0.3556(6) 0.6400(5) 0.087(4) Uani 1 1 d .
H1A H 0.3420 0.3438 0.6195 0.130 Uiso 1 1 calc R
H1B H 0.2648 0.3976 0.6184 0.130 Uiso 1 1 calc R
H1C H 0.2729 0.3109 0.6539 0.130 Uiso 1 1 calc R
C126 C 0.3439(6) 0.2442(6) 0.7448(5) 0.076(4) Uani 1 1 d .
H4A H 0.3792 0.2088 0.7693 0.091 Uiso 1 1 calc R
H4B H 0.3424 0.2225 0.7168 0.091 Uiso 1 1 calc R
C127 C 0.2663(6) 0.2476(7) 0.7733(4) 0.086(4) Uani 1 1 d .
H3A H 0.2656 0.2729 0.7993 0.129 Uiso 1 1 calc R
H3B H 0.2552 0.1960 0.7900 0.129 Uiso 1 1 calc R
H3C H 0.2295 0.2761 0.7485 0.129 Uiso 1 1 calc R
C128 C 0.3824(6) 0.3536(6) 0.7645(4) 0.080(4) Uani 1 1 d .
H5A H 0.3986 0.4035 0.7474 0.096 Uiso 1 1 calc R
H5B H 0.3341 0.3627 0.7824 0.096 Uiso 1 1 calc R
C129 C 0.4371(7) 0.3058(8) 0.8051(5) 0.118(6) Uani 1 1 d .
H6A H 0.4213 0.2565 0.8228 0.178 Uiso 1 1 calc R
H6B H 0.4391 0.3323 0.8300 0.178 Uiso 1 1 calc R
H6C H 0.4858 0.2982 0.7882 0.178 Uiso 1 1 calc R
C130 C -0.0348(8) 0.6044(7) 0.3544(5) 0.100(4) Uani 1 1 d .
H91A H -0.0761 0.6467 0.3475 0.120 Uiso 1 1 calc R
H91B H -0.0015 0.6126 0.3230 0.120 Uiso 1 1 calc R
C131 C -0.0641(7) 0.5322(7) 0.3637(5) 0.095(4) Uani 1 1 d .
H14C H -0.0271 0.4892 0.3794 0.143 Uiso 1 1 calc R
H14D H -0.0764 0.5287 0.3310 0.143 Uiso 1 1 calc R
H14E H -0.1082 0.5314 0.3869 0.143 Uiso 1 1 calc R
C132 C 0.0722(7) 0.5461(7) 0.4105(5) 0.103(5) Uani 1 1 d .
H86A H 0.0997 0.5457 0.3777 0.123 Uiso 1 1 calc R
H86B H 0.0535 0.4970 0.4252 0.123 Uiso 1 1 calc R
C133 C 0.1268(6) 0.5496(7) 0.4475(4) 0.089(4) Uani 1 1 d .
H85A H 0.1567 0.5894 0.4297 0.133 Uiso 1 1 calc R
H85B H 0.1586 0.5006 0.4589 0.133 Uiso 1 1 calc R
H85C H 0.0998 0.5611 0.4773 0.133 Uiso 1 1 calc R
C134 C -0.0441(6) 0.5965(7) 0.4495(4) 0.086(4) Uani 1 1 d .
H87A H -0.0503 0.5423 0.4636 0.103 Uiso 1 1 calc R
H87B H -0.0194 0.6088 0.4751 0.103 Uiso 1 1 calc R
C135 C -0.1216(5) 0.6460(6) 0.4420(4) 0.074(3) Uani 1 1 d .
H88A H -0.1169 0.6966 0.4181 0.111 Uiso 1 1 calc R
H88B H -0.1431 0.6505 0.4751 0.111 Uiso 1 1 calc R
H88C H -0.1533 0.6220 0.4281 0.111 Uiso 1 1 calc R
C136 C 0.0273(7) 0.6886(6) 0.3848(4) 0.087(4) Uani 1 1 d .
H89A H 0.0463 0.6941 0.4153 0.105 Uiso 1 1 calc R
H89B H -0.0173 0.7265 0.3757 0.105 Uiso 1 1 calc R
C137 C 0.0877(6) 0.7058(6) 0.3379(4) 0.082(4) Uani 1 1 d .
H90A H 0.1325 0.6694 0.3471 0.123 Uiso 1 1 calc R
H90B H 0.0985 0.7574 0.3305 0.123 Uiso 1 1 calc R
H90C H 0.0690 0.7011 0.3075 0.123 Uiso 1 1 calc R
C138 C 0.8363(4) 0.1894(5) 0.2330(3) 0.043(2) Uani 1 1 d .
H76A H 0.8381 0.2446 0.2210 0.052 Uiso 1 1 calc R
H76B H 0.8792 0.1644 0.2538 0.052 Uiso 1 1 calc R
C139 C 0.8447(5) 0.1622(6) 0.1857(4) 0.060(3) Uani 1 1 d .
H78A H 0.8467 0.1070 0.1967 0.090 Uiso 1 1 calc R
H78B H 0.8900 0.1757 0.1656 0.090 Uiso 1 1 calc R
H78C H 0.8029 0.1864 0.1644 0.090 Uiso 1 1 calc R
C140 C 0.7634(5) 0.0892(5) 0.2927(4) 0.048(3) Uani 1 1 d .
H72A H 0.7156 0.0824 0.3122 0.057 Uiso 1 1 calc R
H72B H 0.7657 0.0665 0.2648 0.057 Uiso 1 1 calc R
C141 C 0.8249(5) 0.0454(5) 0.3289(4) 0.064(3) Uani 1 1 d .
H73A H 0.8723 0.0565 0.3115 0.096 Uiso 1 1 calc R
H73B H 0.8236 -0.0092 0.3384 0.096 Uiso 1 1 calc R
H73C H 0.8179 0.0608 0.3600 0.096 Uiso 1 1 calc R
C142 C 0.6962(4) 0.2070(5) 0.2385(3) 0.036(2) Uani 1 1 d .
H75A H 0.6533 0.1956 0.2629 0.043 Uiso 1 1 calc R
H75B H 0.6966 0.1799 0.2132 0.043 Uiso 1 1 calc R
C143 C 0.6856(5) 0.2930(5) 0.2097(4) 0.057(3) Uani 1 1 d .
H77A H 0.6824 0.3209 0.2345 0.085 Uiso 1 1 calc R
H77B H 0.6403 0.3075 0.1915 0.085 Uiso 1 1 calc R
H77C H 0.7272 0.3053 0.1850 0.085 Uiso 1 1 calc R
C144 C 0.7693(4) 0.2132(6) 0.3089(3) 0.046(2) Uani 1 1 d .
H71A H 0.7697 0.2681 0.2914 0.055 Uiso 1 1 calc R
H71B H 0.8162 0.1925 0.3258 0.055 Uiso 1 1 calc R
C145 C 0.7062(5) 0.2040(6) 0.3510(3) 0.061(3) Uani 1 1 d .
H74A H 0.6596 0.2282 0.3352 0.091 Uiso 1 1 calc R
H74B H 0.7144 0.2280 0.3761 0.091 Uiso 1 1 calc R
H74C H 0.7044 0.1499 0.3683 0.091 Uiso 1 1 calc R
N5 N 0.533(3) 0.484(4) 0.503(2) 0.27(3) Uani 0.50 1 d P
C147 C 0.602(4) 0.503(6) 0.514(2) 0.17(4) Uani 0.25 1 d P
H14N H 0.5907 0.5462 0.5272 0.257 Uiso 0.25 1 calc PR
H14O H 0.6337 0.5149 0.4830 0.257 Uiso 0.25 1 calc PR
H14P H 0.6265 0.4589 0.5405 0.257 Uiso 0.25 1 calc PR

loop_
_atom_site_aniso_label
_atom_site_aniso_U_11
_atom_site_aniso_U_22
_atom_site_aniso_U_33
_atom_site_aniso_U_23
_atom_site_aniso_U_13
_atom_site_aniso_U_12
Ni1 0.0339(7) 0.0334(7) 0.0361(7) -0.0051(6) 0.0049(5) -0.0056(5)
Ni2 0.0347(7) 0.0390(8) 0.0297(6) -0.0059(5) -0.0019(5) -0.0051(5)
Fe1 0.0408(8) 0.0339(8) 0.0383(8) -0.0076(6) 0.0035(6) -0.0075(6)
Fe2 0.0396(8) 0.0364(9) 0.0434(8) -0.0079(6) 0.0029(6) -0.0099(6)
Fe3 0.0339(7) 0.0326(8) 0.0370(8) -0.0065(6) 0.0030(6) -0.0075(6)
Fe4 0.0379(8) 0.0361(8) 0.0350(7) -0.0047(6) -0.0033(6) -0.0032(6)
Fe5 0.0382(8) 0.0376(9) 0.0397(8) -0.0102(6) -0.0042(6) -0.0047(6)
Fe6 0.0349(7) 0.0382(8) 0.0327(7) -0.0078(6) -0.0016(6) -0.0074(6)
P1 0.0434(15) 0.0468(17) 0.0388(15) -0.0114(13) -0.0012(11) 0.0011(12)
P2 0.0439(15) 0.0361(16) 0.0428(15) -0.0042(12) 0.0124(12) -0.0039(11)
P3 0.0416(15) 0.0609(19) 0.0369(15) -0.0075(13) 0.0033(11) -0.0092(13)
P4 0.0439(15) 0.0392(16) 0.0325(14) -0.0083(12) -0.0063(11) -0.0064(11)
S1 0.0326(13) 0.0349(14) 0.0389(13) -0.0085(11) 0.0027(10) -0.0069(10)
S2 0.0307(13) 0.0399(15) 0.0434(14) -0.0084(12) 0.0057(10) -0.0069(10)
S3 0.0455(14) 0.0296(14) 0.0451(14) -0.0059(11) 0.0031(11) -0.0068(10)
S4 0.0425(14) 0.0358(15) 0.0347(13) -0.0085(11) 0.0007(10) -0.0078(10)
S5 0.0464(14) 0.0350(15) 0.0385(14) -0.0076(11) -0.0038(11) -0.0066(11)
S6 0.0454(16) 0.0602(19) 0.0592(17) -0.0135(14) 0.0050(12) -0.0231(13)
S7 0.0424(14) 0.0423(16) 0.0475(15) -0.0046(12) 0.0032(11) 0.0017(11)
S8 0.0419(14) 0.0399(16) 0.0440(15) -0.0084(12) -0.0078(11) -0.0090(11)
S9 0.0411(14) 0.0539(18) 0.0512(16) -0.0199(13) -0.0148(12) 0.0065(12)
S10 0.0415(15) 0.066(2) 0.0572(17) -0.0099(14) -0.0066(12) -0.0191(13)
S11 0.080(2) 0.062(2) 0.072(2) -0.0388(16) 0.0193(15) -0.0329(15)
S12 0.0595(17) 0.0450(18) 0.0708(19) -0.0204(15) -0.0102(14) 0.0030(13)
S13 0.0338(14) 0.0482(17) 0.0522(16) -0.0014(13) -0.0017(11) -0.0084(11)
S14 0.0349(13) 0.0413(15) 0.0325(13) -0.0075(11) -0.0008(10) -0.0083(10)
S15 0.0355(13) 0.0344(14) 0.0375(13) -0.0094(11) -0.0015(10) -0.0020(10)
S16 0.0468(15) 0.0469(16) 0.0389(14) -0.0171(12) -0.0035(11) -0.0011(11)
S17 0.0432(14) 0.0366(15) 0.0314(13) -0.0012(11) -0.0039(10) -0.0072(10)
S18 0.0483(15) 0.0498(17) 0.0453(15) -0.0102(13) 0.0000(12) 0.0085(12)
S19 0.0451(14) 0.0427(16) 0.0337(13) -0.0120(12) 0.0031(10) -0.0137(11)
S20 0.0412(15) 0.0554(18) 0.0595(17) -0.0029(14) -0.0109(12) -0.0094(12)
S21 0.0396(16) 0.145(3) 0.0470(17) 0.0036(19) -0.0077(13) -0.0055(17)
S22 0.076(2) 0.071(2) 0.0557(18) -0.0042(16) 0.0099(15) 0.0269(16)
S23 0.089(2) 0.0342(17) 0.0586(18) -0.0105(14) -0.0136(15) -0.0014(14)
S24 0.0394(15) 0.0571(19) 0.083(2) -0.0306(16) -0.0117(13) -0.0024(12)
S25 0.0737(19) 0.0576(19) 0.0442(16) -0.0183(14) 0.0219(13) -0.0316(14)
S26 0.076(2) 0.064(2) 0.0629(19) 0.0138(15) -0.0247(15) -0.0392(15)
N1 0.020(4) 0.062(6) 0.065(6) -0.018(5) 0.010(4) -0.008(4)
N2 0.077(7) 0.056(7) 0.082(7) -0.039(6) -0.010(5) 0.004(5)
N3 0.054(5) 0.041(6) 0.053(5) -0.016(4) -0.002(4) 0.003(4)
N4 0.026(4) 0.038(5) 0.035(4) -0.007(4) -0.006(3) -0.012(3)
C1 0.042(6) 0.057(7) 0.058(7) -0.012(5) -0.013(5) 0.001(5)
C2 0.068(7) 0.065(8) 0.061(7) -0.030(6) -0.022(6) 0.005(6)
C3 0.052(7) 0.064(8) 0.053(7) -0.001(6) 0.011(5) 0.009(6)
C4 0.074(8) 0.063(8) 0.057(7) 0.002(6) 0.028(6) -0.004(6)
C5 0.061(7) 0.052(7) 0.067(7) -0.009(6) 0.021(5) -0.032(5)
C6 0.066(7) 0.056(7) 0.051(6) -0.008(5) 0.023(5) -0.007(5)
C7 0.018(4) 0.035(6) 0.031(5) -0.005(4) 0.003(4) -0.003(4)
C8 0.031(5) 0.044(7) 0.041(6) -0.014(5) 0.004(4) -0.005(4)
C9 0.071(7) 0.029(6) 0.070(7) -0.005(6) 0.003(6) -0.007(5)
C10 0.036(6) 0.033(6) 0.058(7) -0.010(5) -0.002(5) -0.001(4)
C11 0.033(5) 0.048(7) 0.036(6) -0.011(5) -0.002(4) -0.001(4)
C12 0.024(5) 0.035(6) 0.047(6) -0.002(5) -0.002(4) 0.000(4)
C13 0.023(5) 0.027(5) 0.051(6) -0.010(5) 0.000(4) -0.001(4)
C14 0.055(7) 0.045(7) 0.068(7) -0.007(6) -0.024(5) 0.009(5)
C15 0.036(6) 0.036(6) 0.079(8) -0.019(5) -0.006(5) -0.014(5)
C16 0.052(7) 0.086(10) 0.093(9) -0.030(8) 0.008(6) -0.039(6)
C17 0.104(11) 0.161(15) 0.137(12) -0.074(11) 0.056(9) -0.115(10)
C18 0.082(9) 0.072(9) 0.095(10) -0.048(8) 0.016(7) -0.047(7)
C19 0.055(7) 0.068(8) 0.078(8) -0.039(7) -0.001(6) -0.025(6)
C20 0.068(8) 0.086(10) 0.100(9) -0.046(8) -0.010(7) -0.023(6)
C21 0.045(6) 0.040(6) 0.067(7) -0.027(5) -0.007(5) -0.005(5)
C22 0.042(6) 0.030(6) 0.059(7) -0.005(5) -0.008(5) -0.017(4)
C23 0.041(6) 0.042(6) 0.035(5) -0.019(5) -0.002(4) -0.004(4)
C24 0.035(6) 0.036(6) 0.049(6) -0.015(5) -0.005(5) 0.010(4)
C25 0.035(6) 0.057(7) 0.067(7) -0.020(6) -0.011(5) 0.003(5)
C26 0.037(6) 0.050(7) 0.059(7) -0.028(6) 0.007(5) -0.005(5)
C27 0.027(5) 0.039(6) 0.044(6) -0.015(5) 0.009(4) -0.001(4)
C28 0.041(6) 0.026(5) 0.038(6) -0.002(4) -0.001(4) -0.007(4)
C29 0.026(5) 0.040(6) 0.050(6) -0.021(5) -0.001(4) 0.002(4)
C30 0.041(6) 0.036(6) 0.026(5) -0.011(4) -0.011(4) 0.005(4)
C31 0.044(6) 0.031(6) 0.029(5) -0.003(4) 0.001(4) -0.010(4)
C32 0.041(6) 0.049(7) 0.035(5) -0.008(5) -0.001(4) -0.008(5)
C33 0.054(7) 0.037(6) 0.045(6) -0.014(5) 0.002(5) -0.012(5)
C34 0.049(6) 0.035(6) 0.041(6) -0.012(5) 0.003(4) -0.004(5)
C35 0.031(5) 0.043(6) 0.035(5) -0.005(5) -0.001(4) -0.004(4)
C36 0.050(6) 0.046(7) 0.036(6) -0.016(5) -0.002(4) -0.012(5)
C37 0.065(7) 0.041(7) 0.074(8) -0.010(6) -0.013(6) -0.014(5)
C38 0.081(8) 0.036(7) 0.093(9) -0.007(7) -0.027(7) -0.018(6)
C39 0.100(9) 0.043(8) 0.059(7) 0.008(6) -0.027(6) -0.032(6)
C40 0.185(14) 0.071(10) 0.078(9) 0.031(7) -0.067(9) -0.047(9)
C41 0.130(11) 0.078(10) 0.032(6) -0.011(6) -0.021(6) -0.038(8)
C42 0.111(9) 0.041(7) 0.034(6) -0.011(5) -0.006(6) -0.026(6)
C43 0.033(6) 0.065(7) 0.048(6) -0.027(5) -0.007(5) -0.015(5)
C44 0.039(6) 0.109(10) 0.039(6) -0.010(6) 0.004(5) -0.010(6)
C45 0.052(7) 0.122(12) 0.063(8) -0.022(8) -0.006(6) 0.004(7)
C46 0.068(8) 0.075(9) 0.058(8) -0.026(7) -0.008(6) -0.012(6)
C47 0.066(8) 0.076(9) 0.051(7) -0.033(7) 0.011(6) -0.032(6)
C48 0.048(6) 0.068(8) 0.055(7) -0.023(6) 0.006(5) -0.011(5)
C49 0.108(10) 0.110(12) 0.056(8) 0.005(8) -0.026(7) -0.002(8)
C50 0.048(7) 0.069(8) 0.073(8) -0.040(7) -0.009(6) 0.003(6)
C51 0.057(8) 0.110(12) 0.137(13) -0.079(10) -0.013(8) 0.015(7)
C52 0.064(10) 0.20(2) 0.135(15) -0.110(15) 0.052(10) -0.025(10)
C53 0.103(13) 0.125(15) 0.112(14) -0.065(12) 0.010(11) -0.016(10)
C54 0.104(12) 0.103(12) 0.082(10) -0.033(9) 0.012(8) -0.001(9)
C55 0.060(8) 0.087(10) 0.081(9) -0.033(8) 0.004(7) 0.000(7)
C56 0.26(2) 0.23(2) 0.109(13) -0.088(15) 0.099(14) -0.035(17)
C57 0.058(7) 0.085(9) 0.055(7) -0.014(6) 0.014(5) 0.004(6)
C58 0.053(7) 0.112(10) 0.053(7) -0.018(7) -0.001(5) -0.031(6)
C59 0.041(6) 0.087(9) 0.039(6) -0.009(6) 0.005(5) -0.012(5)
C60 0.063(7) 0.054(7) 0.036(6) -0.012(5) 0.000(5) -0.009(5)
C61 0.060(7) 0.050(7) 0.048(6) -0.014(5) -0.012(5) -0.004(5)
C62 0.057(7) 0.071(8) 0.046(6) -0.014(6) -0.014(5) -0.025(5)
C63 0.040(6) 0.027(6) 0.042(6) 0.001(4) 0.013(4) -0.001(4)
C148 0.040(6) 0.070(8) 0.057(7) -0.019(6) 0.010(5) -0.005(5)
C64 0.047(6) 0.032(6) 0.052(7) -0.006(5) 0.012(5) -0.009(4)
C65 0.047(6) 0.040(7) 0.067(8) -0.016(6) 0.004(6) -0.019(5)
C66 0.052(7) 0.032(6) 0.056(7) -0.017(5) -0.008(5) -0.008(5)
C67 0.035(6) 0.048(7) 0.044(6) -0.005(5) -0.002(4) -0.006(4)
C68 0.032(5) 0.045(6) 0.043(6) 0.002(5) -0.009(5) -0.002(4)
C69 0.056(7) 0.081(9) 0.081(8) -0.016(7) 0.011(6) -0.030(6)
C70 0.054(6) 0.040(7) 0.075(8) -0.018(6) -0.009(5) -0.010(5)
C71 0.029(5) 0.046(7) 0.060(7) -0.019(5) 0.003(5) -0.008(5)
C72 0.051(7) 0.041(7) 0.062(7) -0.018(6) -0.001(5) -0.011(5)
C73 0.047(7) 0.076(9) 0.096(9) -0.047(8) 0.015(6) -0.028(6)
C74 0.072(8) 0.053(8) 0.064(8) -0.020(6) -0.003(6) -0.014(6)
C75 0.063(7) 0.032(6) 0.046(6) -0.010(5) 0.006(5) -0.010(5)
C76 0.047(6) 0.040(7) 0.062(7) -0.022(5) 0.001(5) -0.014(5)
C77 0.049(7) 0.073(9) 0.108(9) -0.033(7) -0.011(6) -0.026(6)
C78 0.117(10) 0.068(9) 0.080(9) -0.004(7) 0.006(7) -0.056(7)
C79 0.020(5) 0.047(7) 0.042(6) -0.021(5) -0.005(4) -0.002(4)
C80 0.028(5) 0.049(7) 0.051(6) -0.015(5) -0.002(4) -0.011(4)
C81 0.047(6) 0.041(7) 0.041(6) -0.022(5) 0.003(4) -0.008(5)
C82 0.048(6) 0.059(8) 0.032(6) -0.014(6) 0.000(4) -0.011(5)
C83 0.035(5) 0.045(6) 0.035(6) -0.009(5) -0.003(4) -0.013(4)
C84 0.040(5) 0.039(6) 0.037(6) -0.019(5) -0.002(4) -0.010(4)
C85 0.059(7) 0.051(7) 0.053(6) -0.028(6) 0.013(5) -0.011(5)
C86 0.100(9) 0.067(9) 0.057(7) -0.023(6) 0.016(6) -0.022(6)
C87 0.060(7) 0.045(7) 0.022(5) 0.007(5) -0.004(5) -0.011(5)
C88 0.043(6) 0.068(8) 0.033(6) -0.002(5) -0.014(5) -0.014(6)
C89 0.049(7) 0.055(7) 0.025(5) 0.012(5) 0.005(4) 0.020(5)
C90 0.052(6) 0.047(7) 0.032(5) -0.003(5) 0.001(4) -0.008(5)
C91 0.039(5) 0.033(6) 0.035(5) -0.004(5) 0.000(4) -0.002(4)
C92 0.040(6) 0.043(6) 0.028(5) 0.009(4) -0.004(4) -0.012(5)
C93 0.058(7) 0.079(8) 0.038(6) 0.000(6) -0.012(5) -0.037(6)
C94 0.075(9) 0.134(12) 0.056(8) 0.011(8) -0.019(6) -0.073(8)
C95 0.052(7) 0.152(13) 0.052(8) 0.000(8) -0.020(6) -0.047(8)
C96 0.046(7) 0.112(11) 0.037(6) 0.001(7) -0.004(5) -0.012(6)
C97 0.052(7) 0.070(8) 0.043(6) 0.007(6) -0.006(5) -0.024(5)
C98 0.045(6) 0.068(8) 0.059(7) 0.003(6) -0.022(5) -0.023(5)
C99 0.059(8) 0.148(13) 0.052(7) -0.003(8) -0.019(6) -0.007(7)
C100 0.084(9) 0.036(8) 0.075(9) -0.008(7) 0.012(6) 0.020(6)
C101 0.123(11) 0.051(9) 0.057(8) -0.004(7) 0.014(7) 0.001(8)
C102 0.169(14) 0.062(10) 0.087(11) -0.039(9) 0.013(10) 0.007(9)
C103 0.101(10) 0.035(8) 0.103(12) -0.003(8) 0.001(8) 0.015(7)
C104 0.120(12) 0.096(13) 0.047(8) -0.004(9) -0.004(7) 0.022(9)
C105 0.093(9) 0.074(10) 0.054(8) -0.008(7) -0.013(7) 0.015(7)
C106 0.144(14) 0.097(13) 0.128(13) 0.002(10) 0.006(11) -0.015(10)
C107 0.044(7) 0.049(8) 0.127(11) -0.028(7) 0.028(7) -0.016(6)
C108 0.076(10) 0.094(13) 0.223(18) -0.087(13) 0.066(11) -0.044(9)
C109 0.120(17) 0.12(2) 0.41(4) -0.15(3) 0.18(2) -0.066(14)
C110 0.19(2) 0.059(13) 0.34(3) -0.016(16) 0.22(3) -0.018(13)
C111 0.136(16) 0.116(15) 0.26(2) 0.070(15) 0.142(16) 0.024(12)
C112 0.076(10) 0.098(12) 0.156(15) 0.020(11) 0.067(10) -0.010(8)
C113 0.37(3) 0.085(15) 0.57(5) 0.03(2) 0.40(3) -0.040(17)
C114 0.041(7) 0.158(14) 0.079(9) -0.039(9) 0.023(6) -0.046(7)
C115 0.164(14) 0.125(14) 0.144(13) -0.100(12) 0.071(11) -0.069(11)
C116 0.044(7) 0.088(10) 0.128(11) -0.012(9) -0.006(7) 0.007(6)
C117 0.058(8) 0.129(13) 0.097(10) 0.011(9) 0.015(7) -0.009(7)
C118 0.052(7) 0.093(10) 0.079(8) -0.022(7) 0.003(6) -0.018(7)
C119 0.076(9) 0.087(10) 0.102(10) -0.020(8) -0.019(7) -0.029(7)
C120 0.053(7) 0.120(12) 0.090(9) -0.038(9) 0.028(7) -0.031(7)
C121 0.085(9) 0.120(12) 0.041(7) -0.005(7) 0.000(6) -0.019(8)
C122 0.086(10) 0.060(9) 0.141(12) -0.053(9) -0.022(8) -0.009(7)
C123 0.100(11) 0.125(14) 0.171(15) -0.066(12) 0.013(10) -0.044(10)
C124 0.087(9) 0.031(7) 0.123(11) -0.017(7) -0.019(8) 0.012(6)
C125 0.104(10) 0.053(8) 0.107(10) -0.029(8) -0.037(8) 0.002(7)
C126 0.093(9) 0.034(7) 0.109(10) -0.035(7) -0.023(8) 0.007(6)
C127 0.099(10) 0.068(9) 0.093(9) -0.033(7) 0.016(7) -0.014(7)
C128 0.103(10) 0.058(8) 0.093(9) -0.042(7) -0.016(8) -0.008(7)
C129 0.144(13) 0.100(12) 0.138(13) -0.080(10) -0.072(11) 0.033(9)
C130 0.162(13) 0.076(10) 0.073(9) -0.025(8) -0.012(9) -0.038(9)
C131 0.127(11) 0.057(9) 0.108(11) -0.035(8) 0.010(8) -0.026(8)
C132 0.120(12) 0.074(10) 0.088(10) -0.009(8) 0.011(9) 0.014(8)
C133 0.073(9) 0.112(12) 0.072(9) -0.022(8) -0.021(7) 0.010(7)
C134 0.100(10) 0.088(10) 0.066(8) -0.022(7) 0.009(7) -0.018(7)
C135 0.053(7) 0.062(8) 0.102(9) -0.026(7) 0.005(6) -0.003(6)
C136 0.126(11) 0.044(8) 0.083(9) -0.005(7) -0.004(8) -0.019(7)
C137 0.090(9) 0.065(9) 0.079(8) -0.013(7) 0.030(7) -0.020(6)
C138 0.029(5) 0.054(7) 0.045(6) -0.009(5) 0.003(4) -0.016(4)
C139 0.043(6) 0.074(8) 0.071(7) -0.037(6) 0.014(5) -0.014(5)
C140 0.043(6) 0.033(6) 0.061(7) 0.004(5) -0.007(5) -0.022(4)
C141 0.057(7) 0.038(7) 0.081(8) 0.013(6) -0.029(6) -0.013(5)
C142 0.030(5) 0.039(6) 0.038(5) -0.008(5) -0.002(4) -0.011(4)
C143 0.057(7) 0.054(7) 0.054(7) -0.017(6) -0.006(5) 0.004(5)
C144 0.037(6) 0.057(7) 0.048(6) -0.018(5) -0.009(4) -0.010(5)
C145 0.041(6) 0.093(9) 0.054(7) -0.032(6) 0.004(5) -0.013(5)
N5 0.36(10) 0.35(7) 0.13(3) -0.17(4) 0.09(5) 0.04(6)
C147 0.18(8) 0.33(11) 0.08(4) -0.15(6) 0.00(4) -0.10(7)

loop_
_atom_type_symbol
_atom_type_description
_atom_type_scat_dispersion_real
_atom_type_scat_dispersion_imag
_atom_type_scat_source
C C 0.0033 0.0016 'International Tables Vol C Tables 4.2.6.8 and 6.1.1.4'
H H 0.0000 0.0000 'International Tables Vol C Tables 4.2.6.8 and 6.1.1.4'
N N 0.0061 0.0033 'International Tables Vol C Tables 4.2.6.8 and 6.1.1.4'
P P 0.1023 0.0942 'International Tables Vol C Tables 4.2.6.8 and 6.1.1.4'
S S 0.1246 0.1234 'International Tables Vol C Tables 4.2.6.8 and 6.1.1.4'
Fe Fe 0.3463 0.8444 'International Tables Vol C Tables 4.2.6.8 and 6.1.1.4'
Ni Ni 0.3393 1.1124 'International Tables Vol C Tables 4.2.6.8 and 6.1.1.4'

loop_
_geom_angle_atom_site_label_1
_geom_angle_atom_site_label_2
_geom_angle_atom_site_label_3
_geom_angle
_geom_angle_site_symmetry_1
P2 Ni1 P1 87.17(10) .
P2 Ni1 S1 169.90(11) .
P1 Ni1 S1 85.85(10) .
P2 Ni1 S2 85.78(9) .
P1 Ni1 S2 163.54(10) .
S1 Ni1 S2 99.01(9) .
P2 Ni1 S3 93.44(10) .
P1 Ni1 S3 100.66(9) .
S1 Ni1 S3 95.02(8) .
S2 Ni1 S3 94.60(9) .
P2 Ni1 Fe3 135.74(8) .
P1 Ni1 Fe3 135.82(9) .
S1 Ni1 Fe3 50.15(6) .
S2 Ni1 Fe3 50.02(6) .
S3 Ni1 Fe3 88.58(6) .
P4 Ni2 P3 87.53(10) .
P4 Ni2 S14 164.66(11) .
P3 Ni2 S14 85.45(9) .
P4 Ni2 S15 84.61(9) .
P3 Ni2 S15 167.77(10) .
S14 Ni2 S15 99.87(8) .
P4 Ni2 S16 98.82(9) .
P3 Ni2 S16 101.41(10) .
S14 Ni2 S16 95.93(8) .
S15 Ni2 S16 89.06(8) .
P4 Ni2 Fe6 133.77(8) .
P3 Ni2 Fe6 135.80(8) .
S14 Ni2 Fe6 50.53(6) .
S15 Ni2 Fe6 49.74(6) .
S16 Ni2 Fe6 88.63(6) .
P4 Ni2 Fe4 145.05(9) .
P3 Ni2 Fe4 101.57(8) .
S14 Ni2 Fe4 50.10(7) .
S15 Ni2 Fe4 90.21(7) .
S16 Ni2 Fe4 46.44(6) .
Fe6 Ni2 Fe4 55.96(4) .
S3 Fe1 S4 103.81(9) .
S3 Fe1 S7 110.48(10) .
S4 Fe1 S7 120.72(9) .
S3 Fe1 S1 103.94(9) .
S4 Fe1 S1 104.08(9) .
S7 Fe1 S1 112.23(10) .
S3 Fe1 Fe2 52.88(7) .
S4 Fe1 Fe2 53.75(7) .
S7 Fe1 Fe2 148.39(9) .
S1 Fe1 Fe2 98.66(7) .
S3 Fe1 Fe3 100.63(7) .
S4 Fe1 Fe3 53.37(6) .
S7 Fe1 Fe3 148.44(9) .
S1 Fe1 Fe3 52.76(6) .
Fe2 Fe1 Fe3 58.69(5) .
S3 Fe2 S4 104.16(9) .
S3 Fe2 S6 119.01(11) .
S4 Fe2 S6 120.06(10) .
S3 Fe2 S2 103.27(9) .
S4 Fe2 S2 106.52(9) .
S6 Fe2 S2 101.91(9) .
S3 Fe2 Fe3 102.82(8) .
S4 Fe2 Fe3 54.45(7) .
S6 Fe2 Fe3 136.31(9) .
S2 Fe2 Fe3 53.50(7) .
S3 Fe2 Fe1 53.05(7) .
S4 Fe2 Fe1 53.95(6) .
S6 Fe2 Fe1 157.85(9) .
S2 Fe2 Fe1 100.16(7) .
Fe3 Fe2 Fe1 61.17(5) .
S2 Fe3 S1 99.50(9) .
S2 Fe3 S4 108.69(10) .
S1 Fe3 S4 105.24(9) .
S2 Fe3 S5 112.72(9) .
S1 Fe3 S5 110.89(9) .
S4 Fe3 S5 117.97(9) .
S2 Fe3 Fe2 55.78(7) .
S1 Fe3 Fe2 100.64(8) .
S4 Fe3 Fe2 54.40(7) .
S5 Fe3 Fe2 148.18(8) .
S2 Fe3 Fe1 101.07(8) .
S1 Fe3 Fe1 53.82(7) .
S4 Fe3 Fe1 53.51(6) .
S5 Fe3 Fe1 145.37(8) .
Fe2 Fe3 Fe1 60.14(5) .
S2 Fe3 Ni1 50.66(6) .
S1 Fe3 Ni1 50.00(6) .
S4 Fe3 Ni1 107.92(8) .
S5 Fe3 Ni1 133.99(8) .
Fe2 Fe3 Ni1 65.59(5) .
Fe1 Fe3 Ni1 64.43(4) .
S16 Fe4 S14 109.07(9) .
S16 Fe4 S18 105.78(10) .
S14 Fe4 S18 112.12(10) .
S16 Fe4 S17 105.88(9) .
S14 Fe4 S17 101.94(9) .
S18 Fe4 S17 121.54(9) .
S16 Fe4 Fe5 53.75(7) .
S14 Fe4 Fe5 102.63(7) .
S18 Fe4 Fe5 144.49(9) .
S17 Fe4 Fe5 54.58(6) .
S16 Fe4 Fe6 103.37(7) .
S14 Fe4 Fe6 52.71(6) .
S18 Fe4 Fe6 150.52(9) .
S17 Fe4 Fe6 52.40(7) .
Fe5 Fe4 Fe6 60.74(4) .
S16 Fe4 Ni2 61.39(7) .
S14 Fe4 Ni2 48.45(6) .
S18 Fe4 Ni2 132.02(8) .
S17 Fe4 Ni2 106.24(7) .
Fe5 Fe4 Ni2 68.34(4) .
Fe6 Fe4 Ni2 61.08(4) .
S16 Fe5 S20 117.55(11) .
S16 Fe5 S17 105.64(9) .
S20 Fe5 S17 116.10(10) .
S16 Fe5 S15 101.26(9) .
S20 Fe5 S15 110.81(9) .
S17 Fe5 S15 103.64(9) .
S16 Fe5 Fe4 53.53(7) .
S20 Fe5 Fe4 151.98(9) .
S17 Fe5 Fe4 54.55(6) .
S15 Fe5 Fe4 97.21(7) .
S16 Fe5 Fe6 103.45(8) .
S20 Fe5 Fe6 138.62(9) .
S17 Fe5 Fe6 52.51(7) .
S15 Fe5 Fe6 52.14(7) .
Fe4 Fe5 Fe6 61.04(5) .
S15 Fe6 S17 106.96(10) .
S15 Fe6 S14 100.02(9) .
S17 Fe6 S14 103.64(9) .
S15 Fe6 S19 108.13(9) .
S17 Fe6 S19 123.44(9) .
S14 Fe6 S19 112.10(9) .
S15 Fe6 Fe5 54.26(7) .
S17 Fe6 Fe5 53.78(7) .
S14 Fe6 Fe5 100.98(8) .
S19 Fe6 Fe5 145.39(8) .
S15 Fe6 Fe4 96.58(7) .
S17 Fe6 Fe4 53.63(7) .
S14 Fe6 Fe4 53.29(7) .
S19 Fe6 Fe4 153.79(8) .
Fe5 Fe6 Fe4 58.22(4) .
S15 Fe6 Ni2 51.07(6) .
S17 Fe6 Ni2 108.95(7) .
S14 Fe6 Ni2 49.35(6) .
S19 Fe6 Ni2 127.60(8) .
Fe5 Fe6 Ni2 68.22(4) .
Fe4 Fe6 Ni2 62.96(4) .
C2 P1 C3 102.4(5) .
C2 P1 C1 104.1(4) .
C3 P1 C1 104.6(4) .
C2 P1 Ni1 121.4(3) .
C3 P1 Ni1 109.6(3) .
C1 P1 Ni1 113.0(3) .
C6 P2 C5 104.5(5) .
C6 P2 C4 103.9(5) .
C5 P2 C4 104.2(5) .
C6 P2 Ni1 114.9(3) .
C5 P2 Ni1 119.3(3) .
C4 P2 Ni1 108.5(3) .
C57 P3 C59 104.9(5) .
C57 P3 C58 103.2(5) .
C59 P3 C58 103.2(5) .
C57 P3 Ni2 113.5(3) .
C59 P3 Ni2 109.5(3) .
C58 P3 Ni2 121.1(3) .
C61 P4 C62 105.3(4) .
C61 P4 C60 103.9(4) .
C62 P4 C60 105.2(4) .
C61 P4 Ni2 113.6(3) .
C62 P4 Ni2 119.2(3) .
C60 P4 Ni2 108.3(3) .
Ni1 S1 Fe3 79.85(8) .
Ni1 S1 Fe1 82.53(9) .
Fe3 S1 Fe1 73.42(8) .
Fe3 S2 Ni1 79.32(8) .
Fe3 S2 Fe2 70.72(7) .
Ni1 S2 Fe2 81.75(8) .
Fe2 S3 Fe1 74.07(8) .
Fe2 S3 Ni1 77.27(8) .
Fe1 S3 Ni1 76.72(8) .
Fe2 S4 Fe3 71.14(8) .
Fe2 S4 Fe1 72.30(8) .
Fe3 S4 Fe1 73.12(8) .
C7 S5 Fe3 116.6(3) .
C15 S6 Fe2 111.2(3) .
C23 S7 Fe1 116.8(3) .
C36 S8 C30 104.0(4) .
C31 S9 C12 106.8(4) .
C32 S10 C43 102.8(4) .
C33 S11 C21 108.7(4) .
C50 S12 C34 101.9(4) .
C35 S13 C28 106.7(4) .
Ni2 S14 Fe6 80.12(8) .
Ni2 S14 Fe4 81.45(8) .
Fe6 S14 Fe4 74.00(8) .
Fe6 S15 Ni2 79.19(8) .
Fe6 S15 Fe5 73.60(8) .
Ni2 S15 Fe5 86.62(8) .
Fe4 S16 Fe5 72.72(8) .
Fe4 S16 Ni2 72.16(8) .
Fe5 S16 Ni2 78.38(8) .
Fe6 S17 Fe4 73.97(8) .
Fe6 S17 Fe5 73.71(8) .
Fe4 S17 Fe5 70.87(7) .
C63 S18 Fe4 108.1(3) .
C79 S19 Fe6 117.2(3) .
C71 S20 Fe5 114.6(3) .
C67 S21 C88 106.0(4) .
C89 S22 C100 98.6(5) .
C90 S23 C75 108.9(4) .
C91 S24 C107 102.7(5) .
C92 S25 C83 105.5(4) .
C93 S26 C87 101.7(5) .
C116 N1 C118 113.6(9) .
C116 N1 C120 105.7(8) .
C118 N1 C120 111.3(8) .
C116 N1 C114 111.7(9) .
C118 N1 C114 105.2(7) .
C120 N1 C114 109.6(8) .
C126 N2 C124 112.2(9) .
C126 N2 C122 107.0(8) .
C124 N2 C122 110.8(9) .
C126 N2 C128 111.8(9) .
C124 N2 C128 105.3(8) .
C122 N2 C128 109.7(9) .
C132 N3 C130 111.6(9) .
C132 N3 C136 113.2(9) .
C130 N3 C136 108.9(8) .
C132 N3 C134 106.4(8) .
C130 N3 C134 110.6(8) .
C136 N3 C134 105.9(8) .
C144 N4 C142 111.8(6) .
C144 N4 C138 105.5(6) .
C142 N4 C138 111.9(6) .
C144 N4 C140 111.9(7) .
C142 N4 C140 104.8(6) .
C138 N4 C140 111.0(6) .
C4 C3 P1 108.5(7) .
C3 C4 P2 107.7(7) .
C13 C7 C8 117.9(8) .
C13 C7 S5 123.6(7) .
C8 C7 S5 118.5(7) .
C10 C8 C7 118.4(8) .
C10 C8 C9 120.9(8) .
C7 C8 C9 120.6(8) .
C11 C10 C8 124.5(9) .
C10 C11 C12 115.8(8) .
C10 C11 C14 120.3(9) .
C12 C11 C14 123.6(8) .
C13 C12 C11 121.0(8) .
C13 C12 S9 123.4(7) .
C11 C12 S9 115.0(7) .
C7 C13 C12 122.4(8) .
C22 C15 C16 117.1(9) .
C22 C15 S6 123.0(7) .
C16 C15 S6 119.8(8) .
C18 C16 C15 118.4(10) .
C18 C16 C17 121.7(10) .
C15 C16 C17 119.9(11) .
C16 C18 C19 125.0(10) .
C21 C19 C18 116.8(10) .
C21 C19 C20 122.9(10) .
C18 C19 C20 120.3(9) .
C19 C21 C22 119.6(9) .
C19 C21 S11 117.2(8) .
C22 C21 S11 122.8(7) .
C15 C22 C21 122.9(8) .
C24 C23 C29 117.7(8) .
C24 C23 S7 119.3(7) .
C29 C23 S7 123.0(6) .
C26 C24 C23 119.4(8) .
C26 C24 C25 120.3(8) .
C23 C24 C25 120.3(8) .
C24 C26 C27 123.6(8) .
C28 C27 C26 116.5(8) .
C28 C27 C148 123.6(8) .
C26 C27 C148 119.7(8) .
C29 C28 C27 121.3(8) .
C29 C28 S13 123.6(6) .
C27 C28 S13 114.8(6) .
C28 C29 C23 121.5(8) .
C35 C30 C31 119.2(8) .
C35 C30 S8 118.5(7) .
C31 C30 S8 122.3(6) .
C32 C31 C30 119.8(7) .
C32 C31 S9 118.1(7) .
C30 C31 S9 121.7(7) .
C31 C32 C33 120.2(8) .
C31 C32 S10 119.9(7) .
C33 C32 S10 119.9(8) .
C34 C33 C32 120.2(8) .
C34 C33 S11 117.4(7) .
C32 C33 S11 122.0(7) .
C33 C34 C35 119.7(8) .
C33 C34 S12 119.0(7) .
C35 C34 S12 121.2(7) .
C30 C35 C34 120.4(8) .
C30 C35 S13 116.5(7) .
C34 C35 S13 122.1(7) .
C42 C36 C37 117.4(9) .
C42 C36 S8 126.1(8) .
C37 C36 S8 116.5(7) .
C38 C37 C36 121.0(10) .
C39 C38 C37 122.4(11) .
C38 C39 C41 116.5(10) .
C38 C39 C40 124.6(11) .
C41 C39 C40 118.8(10) .
C39 C41 C42 121.7(10) .
C36 C42 C41 120.9(10) .
C44 C43 C48 119.6(9) .
C44 C43 S10 117.4(7) .
C48 C43 S10 122.7(7) .
C43 C44 C45 118.5(9) .
C46 C45 C44 124.1(10) .
C45 C46 C47 116.0(10) .
C45 C46 C49 122.7(11) .
C47 C46 C49 121.3(10) .
C46 C47 C48 122.4(9) .
C43 C48 C47 119.4(9) .
C55 C50 C51 118.1(11) .
C55 C50 S12 123.2(8) .
C51 C50 S12 118.5(10) .
C50 C51 C52 117.2(12) .
C53 C52 C51 126.1(13) .
C52 C53 C54 113.8(15) .
C52 C53 C56 122.4(16) .
C54 C53 C56 123.7(16) .
C53 C54 C55 123.8(14) .
C50 C55 C54 121.1(11) .
C60 C59 P3 108.7(6) .
C59 C60 P4 108.8(6) .
C68 C63 C64 117.0(8) .
C68 C63 S18 123.0(7) .
C64 C63 S18 119.8(7) .
C63 C64 C65 118.4(8) .
C63 C64 C69 122.2(9) .
C65 C64 C69 119.3(9) .
C66 C65 C64 124.6(9) .
C65 C66 C67 115.6(9) .
C65 C66 C70 121.6(9) .
C67 C66 C70 122.8(9) .
C68 C67 C66 120.3(8) .
C68 C67 S21 127.3(7) .
C66 C67 S21 112.4(7) .
C67 C68 C63 124.1(8) .
C76 C71 C72 119.0(9) .
C76 C71 S20 122.7(7) .
C72 C71 S20 118.2(7) .
C73 C72 C71 117.1(9) .
C73 C72 C77 120.4(9) .
C71 C72 C77 122.4(9) .
C72 C73 C74 124.9(10) .
C75 C74 C73 117.1(10) .
C75 C74 C78 121.7(10) .
C73 C74 C78 121.2(10) .
C74 C75 C76 120.8(9) .
C74 C75 S23 118.1(8) .
C76 C75 S23 120.8(8) .
C71 C76 C75 121.1(9) .
C84 C79 C80 117.6(8) .
C84 C79 S19 123.7(7) .
C80 C79 S19 118.7(7) .
C81 C80 C79 119.0(9) .
C81 C80 C85 120.1(8) .
C79 C80 C85 120.9(8) .
C82 C81 C80 123.2(8) .
C81 C82 C83 117.6(8) .
C81 C82 C86 120.7(9) .
C83 C82 C86 121.7(9) .
C82 C83 C84 120.7(8) .
C82 C83 S25 116.6(7) .
C84 C83 S25 122.1(7) .
C79 C84 C83 121.8(8) .
C88 C87 C92 120.3(9) .
C88 C87 S26 121.0(8) .
C92 C87 S26 118.5(8) .
C87 C88 C89 120.8(9) .
C87 C88 S21 119.1(8) .
C89 C88 S21 119.1(8) .
C88 C89 C90 118.9(9) .
C88 C89 S22 121.2(8) .
C90 C89 S22 119.8(9) .
C91 C90 C89 119.6(9) .
C91 C90 S23 122.9(7) .
C89 C90 S23 116.7(8) .
C90 C91 C92 119.6(8) .
C90 C91 S24 122.2(7) .
C92 C91 S24 118.0(7) .
C87 C92 C91 120.2(8) .
C87 C92 S25 120.3(7) .
C91 C92 S25 118.8(7) .
C94 C93 C98 117.9(9) .
C94 C93 S26 120.1(8) .
C98 C93 S26 122.1(7) .
C93 C94 C95 122.1(11) .
C94 C95 C96 121.4(10) .
C97 C96 C95 116.2(9) .
C97 C96 C99 122.1(11) .
C95 C96 C99 121.7(10) .
C98 C97 C96 122.7(10) .
C97 C98 C93 119.6(9) .
C101 C100 C105 118.3(12) .
C101 C100 S22 120.8(11) .
C105 C100 S22 120.9(11) .
C100 C101 C102 123.8(13) .
C101 C102 C103 118.8(14) .
C102 C103 C104 119.0(13) .
C102 C103 C106 122.7(15) .
C104 C103 C106 118.3(14) .
C103 C104 C105 119.9(13) .
C100 C105 C104 120.0(13) .
C112 C107 C108 121.3(14) .
C112 C107 S24 122.6(10) .
C108 C107 S24 116.1(12) .
C109 C108 C107 119.7(19) .
C110 C109 C108 120(2) .
C109 C110 C111 122(2) .
C109 C110 C113 124(3) .
C111 C110 C113 114(3) .
C110 C111 C112 116(2) .
C107 C112 C111 120.3(16) .
N1 C114 C115 111.9(9) .
N1 C116 C117 114.4(8) .
N1 C118 C119 113.9(9) .
N1 C120 C121 113.2(8) .
C123 C122 N2 117.0(10) .
N2 C124 C125 115.5(9) .
N2 C126 C127 115.8(8) .
C129 C128 N2 115.6(9) .
C131 C130 N3 115.5(10) .
N3 C132 C133 118.0(11) .
C135 C134 N3 113.9(9) .
N3 C136 C137 112.4(9) .
C139 C138 N4 116.9(7) .
C141 C140 N4 114.7(7) .
N4 C142 C143 115.6(7) .
N4 C144 C145 115.7(7) .
N5 N5 C147 137(10) 2_666

loop_
_geom_bond_atom_site_label_1
_geom_bond_atom_site_label_2
_geom_bond_distance
_geom_bond_site_symmetry_2
Ni1 P2 2.146(3) .
Ni1 P1 2.153(3) .
Ni1 S1 2.283(2) .
Ni1 S2 2.309(2) .
Ni1 S3 2.607(3) .
Ni1 Fe3 2.9338(16) .
Ni2 P4 2.132(2) .
Ni2 P3 2.161(3) .
Ni2 S14 2.255(2) .
Ni2 S15 2.319(2) .
Ni2 S16 2.748(3) .
Ni2 Fe6 2.9281(16) .
Ni2 Fe4 2.9799(16) .
Fe1 S3 2.266(3) .
Fe1 S4 2.314(2) .
Fe1 S7 2.315(2) .
Fe1 S1 2.320(3) .
Fe1 Fe2 2.7269(18) .
Fe1 Fe3 2.7544(17) .
Fe2 S3 2.261(2) .
Fe2 S4 2.308(3) .
Fe2 S6 2.310(3) .
Fe2 S2 2.353(3) .
Fe2 Fe3 2.6864(19) .
Fe3 S2 2.288(2) .
Fe3 S1 2.288(2) .
Fe3 S4 2.310(3) .
Fe3 S5 2.331(3) .
Fe4 S16 2.269(3) .
Fe4 S14 2.312(3) .
Fe4 S18 2.312(2) .
Fe4 S17 2.322(2) .
Fe4 Fe5 2.6936(17) .
Fe4 Fe6 2.7722(17) .
Fe5 S16 2.275(2) .
Fe5 S20 2.315(3) .
Fe5 S17 2.323(2) .
Fe5 S15 2.339(3) .
Fe5 Fe6 2.7643(18) .
Fe6 S15 2.275(2) .
Fe6 S17 2.285(3) .
Fe6 S14 2.294(2) .
Fe6 S19 2.329(3) .
P1 C2 1.804(10) .
P1 C3 1.817(9) .
P1 C1 1.825(8) .
P2 C6 1.802(8) .
P2 C5 1.809(9) .
P2 C4 1.826(10) .
P3 C57 1.805(10) .
P3 C59 1.818(9) .
P3 C58 1.829(10) .
P4 C61 1.784(9) .
P4 C62 1.808(9) .
P4 C60 1.833(8) .
S5 C7 1.757(8) .
S6 C15 1.753(10) .
S7 C23 1.768(9) .
S8 C36 1.765(9) .
S8 C30 1.771(9) .
S9 C31 1.764(8) .
S9 C12 1.773(9) .
S10 C32 1.778(9) .
S10 C43 1.781(9) .
S11 C33 1.763(9) .
S11 C21 1.766(10) .
S12 C50 1.763(11) .
S12 C34 1.774(9) .
S13 C35 1.778(8) .
S13 C28 1.780(8) .
S18 C63 1.747(9) .
S19 C79 1.755(9) .
S20 C71 1.772(10) .
S21 C67 1.766(9) .
S21 C88 1.784(9) .
S22 C89 1.762(10) .
S22 C100 1.785(12) .
S23 C90 1.772(10) .
S23 C75 1.786(10) .
S24 C91 1.758(9) .
S24 C107 1.778(12) .
S25 C92 1.743(9) .
S25 C83 1.767(9) .
S26 C93 1.763(10) .
S26 C87 1.776(10) .
N1 C116 1.472(12) .
N1 C118 1.473(12) .
N1 C120 1.497(11) .
N1 C114 1.520(12) .
N2 C126 1.469(13) .
N2 C124 1.517(12) .
N2 C122 1.523(13) .
N2 C128 1.527(12) .
N3 C132 1.481(12) .
N3 C130 1.508(13) .
N3 C136 1.514(12) .
N3 C134 1.551(12) .
N4 C144 1.490(10) .
N4 C142 1.512(9) .
N4 C138 1.516(9) .
N4 C140 1.518(10) .
C3 C4 1.511(14) .
C7 C13 1.371(11) .
C7 C8 1.415(11) .
C8 C10 1.377(11) .
C8 C9 1.499(12) .
C10 C11 1.376(12) .
C11 C12 1.403(11) .
C11 C14 1.504(11) .
C12 C13 1.374(11) .
C15 C22 1.388(11) .
C15 C16 1.414(13) .
C16 C18 1.380(14) .
C16 C17 1.527(14) .
C18 C19 1.385(13) .
C19 C21 1.382(12) .
C19 C20 1.509(13) .
C21 C22 1.411(12) .
C23 C24 1.400(11) .
C23 C29 1.406(11) .
C24 C26 1.373(12) .
C24 C25 1.511(11) .
C26 C27 1.394(11) .
C27 C28 1.389(10) .
C27 C148 1.502(11) .
C28 C29 1.377(11) .
C30 C35 1.399(11) .
C30 C31 1.426(11) .
C31 C32 1.393(12) .
C32 C33 1.409(11) .
C33 C34 1.396(12) .
C34 C35 1.411(12) .
C36 C42 1.369(12) .
C36 C37 1.376(12) .
C37 C38 1.368(13) .
C38 C39 1.365(13) .
C39 C41 1.375(14) .
C39 C40 1.509(13) .
C41 C42 1.384(13) .
C43 C44 1.356(11) .
C43 C48 1.381(12) .
C44 C45 1.391(13) .
C45 C46 1.352(13) .
C46 C47 1.367(13) .
C46 C49 1.519(13) .
C47 C48 1.388(13) .
C50 C55 1.352(13) .
C50 C51 1.397(13) .
C51 C52 1.416(18) .
C52 C53 1.340(18) .
C53 C54 1.369(17) .
C53 C56 1.521(19) .
C54 C55 1.389(15) .
C59 C60 1.496(12) .
C63 C68 1.386(11) .
C63 C64 1.396(11) .
C64 C65 1.400(12) .
C64 C69 1.536(12) .
C65 C66 1.385(12) .
C66 C67 1.403(11) .
C66 C70 1.497(11) .
C67 C68 1.367(11) .
C71 C76 1.399(11) .
C71 C72 1.406(12) .
C72 C73 1.383(13) .
C72 C77 1.488(12) .
C73 C74 1.394(13) .
C74 C75 1.363(13) .
C74 C78 1.536(14) .
C75 C76 1.404(12) .
C79 C84 1.388(11) .
C79 C80 1.419(11) .
C80 C81 1.385(11) .
C80 C85 1.516(12) .
C81 C82 1.377(12) .
C82 C83 1.387(12) .
C82 C86 1.511(12) .
C83 C84 1.391(11) .
C87 C88 1.369(12) .
C87 C92 1.409(11) .
C88 C89 1.411(14) .
C89 C90 1.441(12) .
C90 C91 1.387(11) .
C91 C92 1.421(12) .
C93 C94 1.353(12) .
C93 C98 1.395(13) .
C94 C95 1.363(14) .
C95 C96 1.385(15) .
C96 C97 1.376(13) .
C96 C99 1.499(13) .
C97 C98 1.369(12) .
C100 C101 1.315(16) .
C100 C105 1.377(14) .
C101 C102 1.367(16) .
C102 C103 1.369(16) .
C103 C104 1.373(18) .
C103 C106 1.550(17) .
C104 C105 1.387(16) .
C107 C112 1.337(17) .
C107 C108 1.370(16) .
C108 C109 1.37(3) .
C109 C110 1.33(4) .
C110 C111 1.40(3) .
C110 C113 1.62(2) .
C111 C112 1.414(18) .
C114 C115 1.533(15) .
C116 C117 1.553(14) .
C118 C119 1.549(14) .
C120 C121 1.550(14) .
C122 C123 1.505(16) .
C124 C125 1.526(14) .
C126 C127 1.534(13) .
C128 C129 1.510(14) .
C130 C131 1.461(15) .
C132 C133 1.510(15) .
C134 C135 1.536(13) .
C136 C137 1.570(13) .
C138 C139 1.504(11) .
C140 C141 1.508(11) .
C142 C143 1.512(11) .
C144 C145 1.516(11) .
N5 N5 1.26(9) 2_666
N5 C147 1.44(8) .
